data_4327542
loop_
_publ_author_name
'Samaresh Bhattacharya'
'Parna Gupta'
'Falguni Basuli'
'Cortlandt G. Pierpont'

_publ_section_title
;
 Structural Systematics for o-C6H4XY Ligands with X,Y= O, NH, and S Donor
 Atoms. o-Iminoquinone and o-Iminothioquinone Complexes of Ruthenium and
 Osmium
;
_journal_name_full 'Inorganic Chemistry'
_journal_page_first 5810
_journal_page_last 5816
_journal_paper_doi 10.1021/ic025766+
_journal_volume 41
_journal_year 2002
_chemical_formula_sum 'C42 H37 N O Os P2'
_chemical_formula_weight 823.87
_chemical_name_systematic
;
  ?
;
_space_group_IT_number 14
_symmetry_cell_setting monoclinic
_symmetry_space_group_name_Hall '-P 2yn'
_symmetry_space_group_name_H-M 'P 1 21/n 1'
_atom_sites_solution_hydrogens geom
_atom_sites_solution_primary direct
_atom_sites_solution_secondary difmap
_audit_creation_method SHELXL-97
_cell_angle_alpha 90.00
_cell_angle_beta 97.2250(10)
_cell_angle_gamma 90.00
_cell_formula_units_Z 4
_cell_length_a 9.2386(3)
_cell_length_b 18.4140(6)
_cell_length_c 20.3305(7)
_cell_measurement_temperature 143(2)
_cell_volume 3431.2(2)
_computing_cell_refinement 'Bruker SMART'
_computing_data_collection 'Bruker SMART'
_computing_data_reduction 'Bruker SHELXTL'
_computing_molecular_graphics 'Bruker SHELXTL'
_computing_publication_material 'Bruker SHELXTL'
_computing_structure_refinement 'SHELXL-97 (Sheldrick, 1997)'
_computing_structure_solution 'SHELXS-97 (Sheldrick, 1990)'
_diffrn_ambient_temperature 143(2)
_diffrn_measured_fraction_theta_full 0.997
_diffrn_measured_fraction_theta_max 0.997
_diffrn_measurement_device_type 'CCD area detector'
_diffrn_measurement_method 'phi and omega scans'
_diffrn_radiation_monochromator graphite
_diffrn_radiation_source 'fine-focus sealed tube'
_diffrn_radiation_type MoK\a
_diffrn_radiation_wavelength 0.71073
_diffrn_reflns_av_R_equivalents 0.0541
_diffrn_reflns_av_sigmaI/netI 0.1212
_diffrn_reflns_limit_h_max 12
_diffrn_reflns_limit_h_min -8
_diffrn_reflns_limit_k_max 24
_diffrn_reflns_limit_k_min -23
_diffrn_reflns_limit_l_max 27
_diffrn_reflns_limit_l_min -27
_diffrn_reflns_number 28048
_diffrn_reflns_theta_full 28.31
_diffrn_reflns_theta_max 28.31
_diffrn_reflns_theta_min 2.02
_exptl_absorpt_coefficient_mu 3.845
_exptl_absorpt_correction_T_max 0.899
_exptl_absorpt_correction_T_min 0.634
_exptl_absorpt_correction_type semiempirical
_exptl_absorpt_process_details SADABS
_exptl_crystal_colour Orange
_exptl_crystal_density_diffrn 1.595
_exptl_crystal_description Plate
_exptl_crystal_F_000 1640
_exptl_crystal_size_max 0.01
_exptl_crystal_size_mid 0.08
_exptl_crystal_size_min 0.16
_refine_diff_density_max 1.080
_refine_diff_density_min -1.158
_refine_diff_density_rms 0.173
_refine_ls_extinction_method none
_refine_ls_goodness_of_fit_ref 0.953
_refine_ls_hydrogen_treatment mixed
_refine_ls_matrix_type full
_refine_ls_number_parameters 432
_refine_ls_number_reflns 8528
_refine_ls_number_restraints 0
_refine_ls_restrained_S_all 0.953
_refine_ls_R_factor_all 0.1187
_refine_ls_R_factor_gt 0.0434
_refine_ls_shift/su_max 0.001
_refine_ls_shift/su_mean 0.000
_refine_ls_structure_factor_coef Fsqd
_refine_ls_weighting_details 'calc w=1/[\s^2^(Fo^2^)+(0.0442P)^2^+0.0000P] where P=(Fo^2^+2Fc^2^)/3'
_refine_ls_weighting_scheme calc
_refine_ls_wR_factor_gt 0.0949
_refine_ls_wR_factor_ref 0.1144
_reflns_number_gt 5019
_reflns_number_total 8528
_reflns_threshold_expression >2sigma(I)
_cod_data_source_file ic0257662B.cif
_cod_data_source_block osno
_cod_database_code 4327542

loop_
_symmetry_equiv_pos_as_xyz
'x, y, z'
'-x+1/2, y+1/2, -z+1/2'
'-x, -y, -z'
'x-1/2, -y-1/2, z-1/2'

loop_
_atom_site_label
_atom_site_type_symbol
_atom_site_fract_x
_atom_site_fract_y
_atom_site_fract_z
_atom_site_U_iso_or_equiv
_atom_site_adp_type
_atom_site_occupancy
_atom_site_symmetry_multiplicity
_atom_site_calc_flag
_atom_site_refinement_flags
Os Os 0.23465(3) 0.207406(14) -0.001041(14) 0.02939(9) Uani 1 1 d .
P1 P 0.17039(18) 0.14825(9) -0.09793(9) 0.0274(4) Uani 1 1 d .
P2 P 0.33839(19) 0.32028(9) -0.01082(9) 0.0270(4) Uani 1 1 d .
N N 0.0873(6) 0.1580(3) 0.0452(3) 0.0369(15) Uani 1 1 d .
H0A H 0.0042 0.1430 0.0236 0.044 Uiso 1 1 calc R
O O 0.3407(5) 0.2012(2) 0.0929(2) 0.0353(12) Uani 1 1 d .
C1 C 0.1188(8) 0.1477(4) 0.1123(4) 0.0393(19) Uani 1 1 d .
C2 C 0.0281(9) 0.1176(4) 0.1548(4) 0.046(2) Uani 1 1 d .
H2A H -0.0669 0.1011 0.1381 0.056 Uiso 1 1 calc R
C3 C 0.0788(11) 0.1118(4) 0.2225(4) 0.060(3) Uani 1 1 d .
H3A H 0.0182 0.0915 0.2522 0.072 Uiso 1 1 calc R
C4 C 0.2162(12) 0.1357(5) 0.2456(4) 0.068(3) Uani 1 1 d .
H4A H 0.2495 0.1313 0.2915 0.082 Uiso 1 1 calc R
C5 C 0.3092(11) 0.1661(4) 0.2042(4) 0.055(2) Uani 1 1 d .
H5A H 0.4040 0.1822 0.2216 0.066 Uiso 1 1 calc R
C6 C 0.2599(9) 0.1724(4) 0.1365(4) 0.0376(19) Uani 1 1 d .
C7 C -0.0242(7) 0.1293(4) -0.1137(3) 0.0277(15) Uani 1 1 d .
C8 C -0.1212(7) 0.1866(4) -0.1239(4) 0.0390(19) Uani 1 1 d .
H8A H -0.0848 0.2349 -0.1222 0.047 Uiso 1 1 calc R
C9 C -0.2699(9) 0.1752(5) -0.1364(4) 0.054(2) Uani 1 1 d .
H9A H -0.3349 0.2152 -0.1430 0.065 Uiso 1 1 calc R
C10 C -0.3236(8) 0.1050(5) -0.1393(4) 0.060(3) Uani 1 1 d .
H10A H -0.4258 0.0970 -0.1485 0.072 Uiso 1 1 calc R
C11 C -0.2306(8) 0.0468(5) -0.1291(4) 0.051(2) Uani 1 1 d .
H11A H -0.2677 -0.0014 -0.1308 0.061 Uiso 1 1 calc R
C12 C -0.0815(7) 0.0594(4) -0.1161(3) 0.0296(16) Uani 1 1 d .
H12A H -0.0171 0.0192 -0.1087 0.036 Uiso 1 1 calc R
C13 C 0.2116(7) 0.1848(4) -0.1767(3) 0.0296(16) Uani 1 1 d .
C14 C 0.1116(8) 0.1890(4) -0.2338(4) 0.042(2) Uani 1 1 d .
H14A H 0.0141 0.1730 -0.2326 0.051 Uiso 1 1 calc R
C15 C 0.1520(10) 0.2161(4) -0.2925(4) 0.054(2) Uani 1 1 d .
H15A H 0.0822 0.2186 -0.3310 0.064 Uiso 1 1 calc R
C16 C 0.2896(10) 0.2388(5) -0.2952(4) 0.057(2) Uani 1 1 d .
H16A H 0.3168 0.2574 -0.3355 0.068 Uiso 1 1 calc R
C17 C 0.3897(10) 0.2352(5) -0.2400(5) 0.073(3) Uani 1 1 d .
H17A H 0.4869 0.2509 -0.2422 0.088 Uiso 1 1 calc R
C18 C 0.3517(8) 0.2089(4) -0.1813(4) 0.052(2) Uani 1 1 d .
H18A H 0.4227 0.2074 -0.1432 0.062 Uiso 1 1 calc R
C19 C 0.2541(7) 0.0578(4) -0.0984(4) 0.0304(16) Uani 1 1 d .
C20 C 0.2822(11) 0.0196(4) -0.0403(4) 0.068(3) Uani 1 1 d .
H20A H 0.2564 0.0398 -0.0004 0.081 Uiso 1 1 calc R
C21 C 0.3479(13) -0.0481(5) -0.0392(6) 0.090(4) Uani 1 1 d .
H21A H 0.3651 -0.0739 0.0015 0.108 Uiso 1 1 calc R
C22 C 0.3877(9) -0.0779(5) -0.0944(6) 0.071(3) Uani 1 1 d .
H22A H 0.4360 -0.1236 -0.0928 0.085 Uiso 1 1 calc R
C23 C 0.3582(14) -0.0421(5) -0.1515(7) 0.105(5) Uani 1 1 d .
H23A H 0.3835 -0.0634 -0.1911 0.126 Uiso 1 1 calc R
C24 C 0.2903(11) 0.0264(4) -0.1546(5) 0.078(4) Uani 1 1 d .
H24A H 0.2698 0.0507 -0.1959 0.093 Uiso 1 1 calc R
C25 C 0.2410(8) 0.3861(4) -0.0684(3) 0.0350(18) Uani 1 1 d .
C32 C 0.5816(8) 0.3839(4) -0.0637(3) 0.0387(18) Uani 1 1 d .
H32A H 0.5146 0.4153 -0.0889 0.046 Uiso 1 1 calc R
C33 C 0.7266(9) 0.3917(4) -0.0667(4) 0.047(2) Uani 1 1 d .
H33A H 0.7593 0.4285 -0.0941 0.057 Uiso 1 1 calc R
C34 C 0.8263(9) 0.3476(4) -0.0312(4) 0.046(2) Uani 1 1 d .
H34A H 0.9276 0.3538 -0.0336 0.056 Uiso 1 1 calc R
C35 C 0.7785(8) 0.2940(4) 0.0083(4) 0.0434(19) Uani 1 1 d .
H35A H 0.8474 0.2632 0.0332 0.052 Uiso 1 1 calc R
C36 C 0.6313(7) 0.2848(4) 0.0120(3) 0.0325(16) Uani 1 1 d .
H36A H 0.5995 0.2475 0.0391 0.039 Uiso 1 1 calc R
C37 C 0.3389(7) 0.3668(3) 0.0693(3) 0.0256(15) Uani 1 1 d .
C38 C 0.2239(8) 0.3550(4) 0.1052(4) 0.0390(19) Uani 1 1 d .
H38A H 0.1465 0.3237 0.0881 0.047 Uiso 1 1 calc R
C39 C 0.2202(9) 0.3885(4) 0.1662(4) 0.048(2) Uani 1 1 d .
H39A H 0.1405 0.3796 0.1904 0.058 Uiso 1 1 calc R
C40 C 0.3309(10) 0.4347(4) 0.1921(4) 0.045(2) Uani 1 1 d .
H40A H 0.3279 0.4580 0.2336 0.053 Uiso 1 1 calc R
C41 C 0.4457(9) 0.4461(4) 0.1560(3) 0.0395(19) Uani 1 1 d .
H41A H 0.5227 0.4777 0.1729 0.047 Uiso 1 1 calc R
C42 C 0.4505(7) 0.4122(4) 0.0957(3) 0.0303(16) Uani 1 1 d .
H42A H 0.5315 0.4201 0.0721 0.036 Uiso 1 1 calc R
C31 C 0.5288(7) 0.3302(4) -0.0239(3) 0.0284(16) Uani 1 1 d .
C30 C 0.2173(10) 0.4565(4) -0.0507(4) 0.060(3) Uani 1 1 d .
H30A H 0.2490 0.4727 -0.0069 0.072 Uiso 1 1 calc R
C28 C 0.0984(10) 0.4841(5) -0.1585(5) 0.067(3) Uani 1 1 d .
H28A H 0.0545 0.5181 -0.1901 0.080 Uiso 1 1 calc R
C29 C 0.1469(12) 0.5038(5) -0.0972(5) 0.084(4) Uani 1 1 d .
H29A H 0.1330 0.5527 -0.0844 0.100 Uiso 1 1 calc R
C26 C 0.1836(17) 0.3674(5) -0.1286(5) 0.143(7) Uani 1 1 d .
H26A H 0.1911 0.3181 -0.1415 0.171 Uiso 1 1 calc R
C27 C 0.1136(19) 0.4149(6) -0.1738(6) 0.166(9) Uani 1 1 d .
H27A H 0.0756 0.3980 -0.2167 0.200 Uiso 1 1 calc R
H1 H 0.116(6) 0.239(3) -0.049(3) 0.013(14) Uiso 1 1 d .
H2 H 0.372(6) 0.194(3) -0.034(2) 0.014(15) Uiso 1 1 d .

loop_
_atom_site_aniso_label
_atom_site_aniso_U_11
_atom_site_aniso_U_22
_atom_site_aniso_U_33
_atom_site_aniso_U_23
_atom_site_aniso_U_13
_atom_site_aniso_U_12
Os 0.02848(15) 0.01983(13) 0.03585(15) -0.00324(15) -0.01164(10) 0.00168(14)
P1 0.0233(9) 0.0197(9) 0.0372(10) -0.0068(8) -0.0040(7) 0.0038(8)
P2 0.0303(10) 0.0187(9) 0.0292(9) -0.0015(7) -0.0068(7) 0.0022(8)
N 0.033(3) 0.027(3) 0.047(4) -0.010(3) -0.010(3) -0.001(3)
O 0.036(3) 0.024(3) 0.040(3) -0.001(2) -0.018(2) -0.002(2)
C1 0.043(5) 0.019(4) 0.053(5) -0.006(4) -0.004(4) 0.006(3)
C2 0.058(5) 0.022(4) 0.059(5) -0.011(4) 0.008(4) -0.006(4)
C3 0.093(8) 0.031(5) 0.060(6) -0.005(4) 0.024(5) -0.004(5)
C4 0.114(9) 0.047(6) 0.041(5) -0.001(4) 0.002(6) -0.001(6)
C5 0.088(7) 0.031(5) 0.040(5) -0.001(4) -0.014(5) -0.001(5)
C6 0.049(5) 0.012(4) 0.048(5) -0.005(3) -0.006(4) 0.005(3)
C7 0.027(4) 0.027(4) 0.028(4) -0.011(3) -0.002(3) 0.001(3)
C8 0.024(4) 0.040(5) 0.050(5) -0.010(4) -0.003(3) 0.004(3)
C9 0.033(5) 0.046(5) 0.080(7) -0.015(5) -0.004(4) 0.014(4)
C10 0.015(4) 0.083(7) 0.083(7) -0.010(6) 0.010(4) 0.004(5)
C11 0.023(4) 0.057(6) 0.073(6) 0.001(5) 0.010(4) -0.003(4)
C12 0.022(4) 0.034(4) 0.033(4) -0.003(3) 0.004(3) 0.008(3)
C13 0.024(4) 0.020(4) 0.045(4) -0.003(3) 0.004(3) -0.001(3)
C14 0.042(5) 0.042(5) 0.042(5) -0.013(4) 0.004(4) -0.014(4)
C15 0.069(6) 0.043(5) 0.045(5) 0.002(4) -0.010(4) -0.017(5)
C16 0.066(6) 0.058(6) 0.047(5) 0.013(4) 0.009(4) -0.011(5)
C17 0.041(5) 0.089(8) 0.089(8) 0.050(6) -0.001(5) -0.018(5)
C18 0.026(4) 0.062(6) 0.063(5) 0.031(5) -0.009(3) 0.003(4)
C19 0.016(3) 0.024(4) 0.049(5) 0.000(3) -0.003(3) 0.003(3)
C20 0.106(8) 0.031(5) 0.055(6) -0.013(4) -0.036(5) 0.029(5)
C21 0.125(10) 0.030(5) 0.097(9) -0.013(5) -0.050(7) 0.028(6)
C22 0.037(5) 0.019(5) 0.159(11) 0.006(6) 0.025(6) 0.009(4)
C23 0.156(12) 0.032(6) 0.154(12) 0.019(7) 0.124(10) 0.033(7)
C24 0.125(9) 0.031(5) 0.096(8) 0.022(5) 0.089(7) 0.033(6)
C25 0.034(4) 0.030(4) 0.038(4) -0.003(3) -0.008(3) 0.002(3)
C32 0.047(5) 0.033(4) 0.039(4) 0.000(4) 0.014(4) 0.012(4)
C33 0.065(6) 0.025(4) 0.058(5) -0.002(4) 0.032(5) -0.001(4)
C34 0.049(5) 0.035(5) 0.062(6) -0.007(4) 0.032(4) -0.003(4)
C35 0.038(4) 0.038(4) 0.053(5) -0.009(4) 0.002(3) 0.015(4)
C36 0.035(4) 0.031(4) 0.033(4) -0.004(3) 0.006(3) -0.004(4)
C37 0.032(4) 0.016(3) 0.030(4) 0.002(3) 0.006(3) 0.008(3)
C38 0.042(5) 0.027(4) 0.046(5) -0.004(4) -0.001(4) 0.010(4)
C39 0.050(5) 0.040(5) 0.059(6) 0.005(4) 0.018(4) 0.012(4)
C40 0.074(6) 0.029(5) 0.030(4) -0.004(3) 0.005(4) 0.019(4)
C41 0.067(6) 0.016(4) 0.033(4) -0.003(3) -0.005(4) 0.004(4)
C42 0.035(4) 0.026(4) 0.030(4) -0.005(3) 0.004(3) -0.002(3)
C31 0.039(4) 0.023(4) 0.023(3) -0.007(3) 0.001(3) -0.003(3)
C30 0.103(8) 0.040(5) 0.034(5) -0.003(4) 0.000(4) 0.036(5)
C28 0.075(7) 0.044(6) 0.069(7) 0.021(5) -0.037(5) 0.001(5)
C29 0.135(10) 0.053(6) 0.063(7) 0.020(5) 0.014(6) 0.067(7)
C26 0.300(19) 0.027(6) 0.071(8) -0.008(5) -0.095(10) 0.035(8)
C27 0.32(2) 0.033(6) 0.102(10) 0.003(6) -0.144(12) 0.025(9)

loop_
_atom_type_symbol
_atom_type_description
_atom_type_scat_dispersion_real
_atom_type_scat_dispersion_imag
_atom_type_scat_source
C C 0.0033 0.0016 'International Tables Vol C Tables 4.2.6.8 and 6.1.1.4'
H H 0.0000 0.0000 'International Tables Vol C Tables 4.2.6.8 and 6.1.1.4'
N N 0.0061 0.0033 'International Tables Vol C Tables 4.2.6.8 and 6.1.1.4'
O O 0.0106 0.0060 'International Tables Vol C Tables 4.2.6.8 and 6.1.1.4'
P P 0.1023 0.0942 'International Tables Vol C Tables 4.2.6.8 and 6.1.1.4'
Os Os -1.2165 7.6030 'International Tables Vol C Tables 4.2.6.8 and 6.1.1.4'

loop_
_geom_angle_atom_site_label_1
_geom_angle_atom_site_label_2
_geom_angle_atom_site_label_3
_geom_angle
N Os O 78.8(2)
N Os P1 94.13(16)
O Os P1 146.25(13)
N Os P2 140.88(16)
O Os P2 88.58(14)
P1 Os P2 115.13(7)
C7 P1 C13 103.1(3)
C7 P1 C19 103.4(3)
C13 P1 C19 101.3(3)
C7 P1 Os 113.0(2)
C13 P1 Os 121.8(2)
C19 P1 Os 112.1(2)
C31 P2 C25 104.2(3)
C31 P2 C37 100.8(3)
C25 P2 C37 101.7(3)
C31 P2 Os 121.5(2)
C25 P2 Os 118.2(2)
C37 P2 Os 107.3(2)
C1 N Os 117.8(5)
C6 O Os 113.6(4)
N C1 C2 127.1(7)
N C1 C6 111.9(7)
C2 C1 C6 121.0(7)
C1 C2 C3 119.2(8)
C4 C3 C2 119.5(9)
C3 C4 C5 122.6(9)
C4 C5 C6 118.6(9)
O C6 C5 123.0(7)
O C6 C1 117.8(7)
C5 C6 C1 119.2(8)
C8 C7 C12 117.7(6)
C8 C7 P1 119.1(5)
C12 C7 P1 123.2(5)
C9 C8 C7 121.4(7)
C8 C9 C10 119.6(8)
C11 C10 C9 120.6(7)
C10 C11 C12 119.0(8)
C11 C12 C7 121.7(7)
C18 C13 C14 117.1(7)
C18 C13 P1 118.6(5)
C14 C13 P1 124.3(6)
C15 C14 C13 121.0(7)
C16 C15 C14 120.3(8)
C15 C16 C17 119.9(8)
C16 C17 C18 120.8(8)
C17 C18 C13 121.0(7)
C24 C19 C20 117.8(7)
C24 C19 P1 122.6(6)
C20 C19 P1 119.7(6)
C19 C20 C21 120.7(9)
C22 C21 C20 121.4(10)
C23 C22 C21 118.6(9)
C22 C23 C24 121.5(10)
C19 C24 C23 120.0(9)
C26 C25 C30 115.6(7)
C26 C25 P2 121.8(6)
C30 C25 P2 122.6(6)
C33 C32 C31 121.2(7)
C32 C33 C34 121.2(7)
C33 C34 C35 119.3(7)
C34 C35 C36 120.6(7)
C35 C36 C31 120.3(7)
C38 C37 C42 118.4(6)
C38 C37 P2 118.7(5)
C42 C37 P2 123.0(5)
C37 C38 C39 120.7(7)
C40 C39 C38 120.9(8)
C41 C40 C39 118.1(7)
C40 C41 C42 121.1(7)
C41 C42 C37 120.8(7)
C36 C31 C32 117.4(7)
C36 C31 P2 117.9(5)
C32 C31 P2 124.5(5)
C25 C30 C29 119.5(8)
C29 C28 C27 116.9(8)
C28 C29 C30 123.1(9)
C25 C26 C27 123.9(9)
C28 C27 C26 120.8(9)

loop_
_geom_bond_atom_site_label_1
_geom_bond_atom_site_label_2
_geom_bond_distance
Os N 1.972(6)
Os O 2.037(4)
Os P1 2.2639(17)
Os P2 2.3078(18)
P1 C7 1.820(7)
P1 C13 1.821(7)
P1 C19 1.836(7)
P2 C31 1.821(7)
P2 C25 1.839(7)
P2 C37 1.840(7)
N C1 1.371(9)
O C6 1.337(9)
C1 C2 1.391(10)
C1 C6 1.409(10)
C2 C3 1.402(11)
C3 C4 1.370(12)
C4 C5 1.393(12)
C5 C6 1.400(10)
C7 C8 1.384(9)
C7 C12 1.391(9)
C8 C9 1.382(10)
C9 C10 1.382(11)
C10 C11 1.374(11)
C11 C12 1.389(9)
C13 C18 1.383(9)
C13 C14 1.392(10)
C14 C15 1.388(10)
C15 C16 1.346(11)
C16 C17 1.363(11)
C17 C18 1.374(11)
C19 C24 1.360(10)
C19 C20 1.371(10)
C20 C21 1.386(11)
C21 C22 1.341(14)
C22 C23 1.334(14)
C23 C24 1.407(11)
C25 C26 1.318(10)
C25 C30 1.370(10)
C32 C33 1.356(10)
C32 C31 1.403(9)
C33 C34 1.364(11)
C34 C35 1.379(10)
C35 C36 1.382(9)
C36 C31 1.397(9)
C37 C38 1.380(9)
C37 C42 1.382(9)
C38 C39 1.388(10)
C39 C40 1.383(11)
C40 C41 1.379(11)
C41 C42 1.382(9)
C30 C29 1.386(10)
C28 C29 1.321(12)
C28 C27 1.323(13)
C26 C27 1.371(12)
